data_2201017
loop_
_publ_author_name
'Johnston, Magnus G.'
'Harrison, William T. A.'

_publ_section_title
;
Barium cobalt chloride selenite, Ba~2~CoCl~2~(SeO~3~)~2~
;
_journal_name_full 'Acta Crystallographica, Section E'
_journal_page_first i49
_journal_page_last i51
_journal_paper_doi 10.1107/S1600536802009005
_journal_volume 58
_journal_year 2002
_chemical_formula_iupac 'Ba2 Co (Se O3)2 Cl2'
_chemical_formula_moiety 'Ba2 Co, (Se O3)2, Cl2'
_chemical_formula_structural 'Ba2 Co (Se O3)2 Cl2'
_chemical_formula_sum 'Ba2 Cl2 Co O6 Se2'
_chemical_formula_weight 658.44
_space_group_IT_number 58
_space_group_name_Hall '-P 2 2n'
_space_group_name_H-M_alt 'P n n m'
_symmetry_cell_setting orthorhombic
_symmetry_space_group_name_Hall '-P 2 2n'
_symmetry_space_group_name_H-M 'P n n m'
_cell_angle_alpha 90.00
_cell_angle_beta 90.00
_cell_angle_gamma 90.00
_cell_formula_units_Z 2
_cell_length_a 6.7635(4)
_cell_length_b 12.6454(7)
_cell_length_c 5.3866(3)
_cell_measurement_temperature 293(2)
_cell_volume 460.70(5)
_database_code_amcsd 0010378
_diffrn_ambient_temperature 293(2)
_exptl_crystal_density_diffrn 4.746
_cod_original_formula_sum 'Ba2 Cl2 Co1 O6 Se2'
_cod_database_code 2201017
_amcsd_formula_title Ba2CoCl2(SeO3)2

loop_
_space_group_symop_operation_xyz
'x, y, z'
'-x, -y, z'
'-x+1/2, y+1/2, -z+1/2'
'x+1/2, -y+1/2, -z+1/2'
'-x, -y, -z'
'x, y, -z'
'x-1/2, -y-1/2, z-1/2'
'-x-1/2, y-1/2, z-1/2'

loop_
_atom_site_label
_atom_site_fract_x
_atom_site_fract_y
_atom_site_fract_z
_atom_site_U_iso_or_equiv
_atom_site_adp_type
_atom_site_calc_flag
_atom_site_refinement_flags
_atom_site_occupancy
_atom_site_disorder_assembly
_atom_site_disorder_group
_atom_site_type_symbol
Ba1 0.29903(6) 0.26908(3) 0.5000 0.01271(19) Uani d S 1 . . Ba
Co1 0.0000 0.0000 0.5000 0.0107(3) Uani d S 1 . . Co
Se1 0.25482(11) 0.07257(5) 0.0000 0.0108(2) Uani d S 1 . . Se
O1 0.1015(5) 0.1079(3) 0.2392(6) 0.0135(7) Uani d . 1 . . O
O2 0.4136(9) 0.1752(4) 0.0000 0.0193(10) Uani d S 1 . . O
Cl1 0.3234(3) -0.10316(16) 0.5000 0.0179(3) Uani d S 1 . . Cl

loop_
_atom_site_aniso_label
_atom_site_aniso_U_11
_atom_site_aniso_U_22
_atom_site_aniso_U_33
_atom_site_aniso_U_12
_atom_site_aniso_U_13
_atom_site_aniso_U_23
Ba1 0.0109(3) 0.0097(3) 0.0176(3) -0.00136(12) 0.000 0.000
Co1 0.0130(6) 0.0068(5) 0.0123(5) -0.0017(4) 0.000 0.000
Se1 0.0118(4) 0.0063(3) 0.0142(3) 0.0014(2) 0.000 0.000
O1 0.0171(18) 0.0109(14) 0.0124(14) -0.0005(13) 0.0040(11) 0.0013(11)
O2 0.013(2) 0.020(2) 0.024(2) -0.006(2) 0.000 0.000
Cl1 0.0169(8) 0.0155(7) 0.0213(7) 0.0021(6) 0.000 0.000

loop_
_geom_bond_atom_site_label_1
_geom_bond_atom_site_label_2
_geom_bond_site_symmetry_2
_geom_bond_distance
_geom_bond_publ_flag
Ba1 O2 7_566 2.700(6) yes
Ba1 O1 . 2.813(3) yes
Ba1 O1 6_556 2.813(3) yes
Ba1 O1 7_666 2.875(4) yes
Ba1 O1 4 2.875(4) yes
Ba1 O2 . 3.043(3) yes
Ba1 O2 1_556 3.043(3) yes
Ba1 Cl1 3_556 3.2480(12) yes
Ba1 Cl1 3 3.2480(12) yes
Ba1 Cl1 5_656 3.305(2) yes
Co1 O1 6_556 2.075(3) yes
Co1 O1 2 2.075(3) yes
Co1 O1 . 2.075(3) yes
Co1 O1 5_556 2.075(3) yes
Co1 Cl1 5_556 2.5465(19) yes
Co1 Cl1 . 2.5465(19) yes
Se1 O2 . 1.685(6) yes
Se1 O1 6 1.713(3) yes
Se1 O1 . 1.713(3) yes

loop_
_cod_related_entry_id
_cod_related_entry_database
_cod_related_entry_code
1 AMCSD 0010378
